data_4132128
loop_
_publ_author_name
'Chu, Qianli'
'Duncan, Andrew J. E.'
'Papaefstathiou, Giannis S.'
'Hamilton, Tamara D.'
'Atkinson, Manza B. J.'
'Mariappan, S. V. Santhana'
'MacGillivray, Leonard R.'

_publ_section_title
;
 Putting Cocrystal Stoichiometry to Work: A Reactive Hydrogen-Bonded
 &quot;Superassembly&quot; Enables Nanoscale Enlargement of a
 Metal-Organic Rhomboid via a Solid-State Photocycloaddition.
;
_journal_issue 14
_journal_name_full 'Journal of the American Chemical Society'
_journal_page_first 4940
_journal_page_last 4944
_journal_paper_doi 10.1021/jacs.8b01775
_journal_volume 140
_journal_year 2018
_chemical_formula_moiety 'C6 H4 Cl2 O2, 2(C18 H14 N2)'
_chemical_formula_sum 'C42 H32 Cl2 N4 O2'
_chemical_formula_weight 695.61
_chemical_name_common
;
 4,6-diClres,  2-pyr-4-ppyr        
;
_chemical_name_systematic
;
 4,6-dichlororesorcinol, trans-1-(2-pyridyl)-2-(4-(4-phenyl)pyridyl)ethylene)
;
_space_group_crystal_system monoclinic
_space_group_IT_number 14
_space_group_name_Hall '-P 2yn'
_space_group_name_H-M_alt 'P 1 21/n 1'
_atom_sites_solution_hydrogens mixed
_atom_sites_solution_primary dual
_audit_creation_date 2017-06-14
_audit_creation_method
;
Olex2 1.2
(compiled 2017.03.28 svn.r3405 for OlexSys, GUI svn.r5337)
;
_cell_angle_alpha 90
_cell_angle_beta 93.00(3)
_cell_angle_gamma 90
_cell_formula_units_Z 4
_cell_length_a 18.838(4)
_cell_length_b 7.8317(16)
_cell_length_c 23.075(5)
_cell_measurement_reflns_used 8817
_cell_measurement_temperature 173(2)
_cell_measurement_theta_max 25.03
_cell_measurement_theta_min 1.02
_cell_volume 3399.7(12)
_computing_cell_refinement 'HKL Scalepack (Otwinowski & Minor, 1997)'
_computing_data_collection 'Collect (Nonius BV, 1997-2000)'
_computing_data_reduction
;
 HKL Denzo, Scalepack (Otwinowski & Minor, 1997)
;
_computing_molecular_graphics 'Olex2 (Dolomanov et al., 2009)'
_computing_publication_material 'Olex2 (Dolomanov et al., 2009)'
_computing_structure_refinement 'ShelXL (Sheldrick, 2015)'
_computing_structure_solution 'ShelXT (Sheldrick, 2015)'
_diffrn_ambient_temperature 173.15
_diffrn_measured_fraction_theta_full 0.953
_diffrn_measured_fraction_theta_max 0.975
_diffrn_measurement_device_type 'Nonius KappaCCD'
_diffrn_measurement_method 'CCD phi and omega scans'
_diffrn_radiation_type MoK\a
_diffrn_radiation_wavelength 0.7107
_diffrn_reflns_av_R_equivalents 0.0757
_diffrn_reflns_av_unetI/netI 0.0756
_diffrn_reflns_Laue_measured_fraction_full 0.953
_diffrn_reflns_Laue_measured_fraction_max 0.975
_diffrn_reflns_limit_h_max 22
_diffrn_reflns_limit_h_min -22
_diffrn_reflns_limit_k_max 8
_diffrn_reflns_limit_k_min -9
_diffrn_reflns_limit_l_max 27
_diffrn_reflns_limit_l_min -27
_diffrn_reflns_number 19023
_diffrn_reflns_point_group_measured_fraction_full 0.953
_diffrn_reflns_point_group_measured_fraction_max 0.975
_diffrn_reflns_theta_full 25.241
_diffrn_reflns_theta_max 25.041
_diffrn_reflns_theta_min 3.145
_exptl_absorpt_coefficient_mu 0.236
_exptl_absorpt_correction_type multi-scan
_exptl_absorpt_process_details 'HKL Scalepack (Otwinowski & Minor, 1997)'
_exptl_crystal_colour 'clear blank colorless'
_exptl_crystal_density_diffrn 1.359
_exptl_crystal_density_method 'not measured'
_exptl_crystal_description needle
_exptl_crystal_F_000 1448
_exptl_crystal_size_max 0.49
_exptl_crystal_size_mid 0.1
_exptl_crystal_size_min 0.04
_exptl_transmission_factor_max 0.983
_exptl_transmission_factor_min 0.932
_refine_diff_density_max 0.359
_refine_diff_density_min -0.244
_refine_diff_density_rms 0.046
_refine_ls_extinction_method none
_refine_ls_goodness_of_fit_ref 1.100
_refine_ls_hydrogen_treatment mixed
_refine_ls_matrix_type full
_refine_ls_number_parameters 459
_refine_ls_number_reflns 5879
_refine_ls_number_restraints 0
_refine_ls_restrained_S_all 1.100
_refine_ls_R_factor_all 0.1030
_refine_ls_R_factor_gt 0.0609
_refine_ls_shift/su_max 0.000
_refine_ls_shift/su_mean 0.000
_refine_ls_structure_factor_coef Fsqd
_refine_ls_weighting_details 'w=1/[\s^2^(Fo^2^)+(0.0170P)^2^+2.6280P] where P=(Fo^2^+2Fc^2^)/3'
_refine_ls_weighting_scheme calc
_refine_ls_wR_factor_gt 0.0934
_refine_ls_wR_factor_ref 0.1046
_reflns_Friedel_coverage 0.000
_reflns_number_gt 4091
_reflns_number_total 5879
_reflns_threshold_expression 'I > 2\s(I)'
_cod_data_source_file ja8b01775_si_002.cif
_cod_data_source_block 2:1assembly
_cod_database_code 4132128
_shelxl_version_number 2014/6
_shelx_space_group_comment
;
The symmetry employed for this shelxl refinement is uniquely defined
by the following loop, which should always be used as a source of
symmetry information in preference to the above space-group names.
They are only intended as comments.
;
_olex2_refinement_description
;
1. Fixed Uiso
 At 1.2 times of:
  All C(H) groups
2.a Aromatic/amide H refined with riding coordinates:
 C36(H36), C24(H24), C28(H28), C32(H32), C34(H34), C33(H33), C17(H17),
 C31(H31), C41(H41), C15(H15), C21(H21), C1(H1), C37(H37), C27(H27), C11(H11),
 C16(H16), C26(H26), C10(H10), C42(H42), C18(H18), C12(H12), C39(H39), C40(H40),
  C25(H25), C9(H9), C2(H2), C4(H4), C7(H7), C6(H6), C3(H3)
;
_olex2_submission_special_instructions 'No special instructions were received'

loop_
_space_group_symop_operation_xyz
'x, y, z'
'-x+1/2, y+1/2, -z+1/2'
'-x, -y, -z'
'x-1/2, -y-1/2, z-1/2'

loop_
_atom_site_label
_atom_site_type_symbol
_atom_site_fract_x
_atom_site_fract_y
_atom_site_fract_z
_atom_site_U_iso_or_equiv
_atom_site_adp_type
_atom_site_occupancy
_atom_site_site_symmetry_order
_atom_site_calc_flag
_atom_site_refinement_flags_posn
Cl2 Cl 0.68512(4) 0.23694(10) 0.03012(3) 0.0480(2) Uani 1 1 d .
Cl1 Cl 0.51619(5) 0.79179(10) 0.04895(3) 0.0539(3) Uani 1 1 d .
O2 O 0.69889(11) 0.2565(3) 0.15690(8) 0.0395(5) Uani 1 1 d .
O1 O 0.55024(11) 0.7542(2) 0.17288(8) 0.0404(5) Uani 1 1 d .
N2 N 0.56985(12) 0.7285(3) 0.29028(9) 0.0355(6) Uani 1 1 d .
N4 N 0.64746(12) 0.1499(3) 0.75813(9) 0.0385(6) Uani 1 1 d .
N3 N 0.71799(13) 0.2610(3) 0.27514(9) 0.0398(6) Uani 1 1 d .
N1 N 0.48602(13) 0.8316(3) 0.78655(10) 0.0418(6) Uani 1 1 d .
C14 C 0.56556(14) 0.6982(3) 0.41216(10) 0.0266(6) Uani 1 1 d .
C30 C 0.72151(14) 0.1905(3) 0.46075(10) 0.0272(6) Uani 1 1 d .
C35 C 0.71003(14) 0.1672(3) 0.58261(11) 0.0306(7) Uani 1 1 d .
C23 C 0.65624(14) 0.3812(3) 0.13335(11) 0.0290(6) Uani 1 1 d .
C36 C 0.69656(15) 0.1598(3) 0.64452(11) 0.0326(7) Uani 1 1 d .
H36 H 0.6574 0.0912 0.6545 0.039 Uiso 1 1 calc R
C24 C 0.62365(14) 0.5032(3) 0.16679(10) 0.0287(6) Uani 1 1 d .
H24 H 0.6309 0.4993 0.2078 0.034 Uiso 1 1 calc R
C38 C 0.71184(14) 0.2196(3) 0.74907(11) 0.0307(7) Uani 1 1 d .
C28 C 0.76645(15) 0.3291(3) 0.37075(11) 0.0347(7) Uani 1 1 d .
H28 H 0.7989 0.3961 0.3940 0.042 Uiso 1 1 calc R
C13 C 0.56326(14) 0.6828(3) 0.47604(11) 0.0281(6) Uani 1 1 d .
C29 C 0.72213(14) 0.2124(3) 0.39685(11) 0.0286(6) Uani 1 1 d .
C32 C 0.76607(14) 0.2850(3) 0.49925(11) 0.0331(7) Uani 1 1 d .
H32 H 0.8008 0.3582 0.4842 0.040 Uiso 1 1 calc R
C34 C 0.76062(15) 0.2741(3) 0.55856(11) 0.0346(7) Uani 1 1 d .
H34 H 0.7916 0.3400 0.5835 0.042 Uiso 1 1 calc R
C19 C 0.58077(14) 0.6307(3) 0.14188(11) 0.0297(7) Uani 1 1 d .
C33 C 0.66841(15) 0.0661(4) 0.54447(11) 0.0347(7) Uani 1 1 d .
H33 H 0.6354 -0.0118 0.5596 0.042 Uiso 1 1 calc R
C17 C 0.62568(15) 0.6728(4) 0.32308(11) 0.0386(7) Uani 1 1 d .
H17 H 0.6674 0.6419 0.3041 0.046 Uiso 1 1 calc R
C22 C 0.64447(14) 0.3876(3) 0.07351(11) 0.0304(7) Uani 1 1 d .
C31 C 0.67422(15) 0.0770(3) 0.48514(11) 0.0344(7) Uani 1 1 d .
H31 H 0.6454 0.0057 0.4603 0.041 Uiso 1 1 calc R
C41 C 0.67116(17) 0.1869(4) 0.86039(12) 0.0398(8) Uani 1 1 d .
H41 H 0.6555 0.1750 0.8987 0.048 Uiso 1 1 calc R
C15 C 0.62665(15) 0.6574(4) 0.38266(11) 0.0365(7) Uani 1 1 d .
H15 H 0.6684 0.6193 0.4036 0.044 Uiso 1 1 calc R
C21 C 0.60129(15) 0.5117(3) 0.04778(11) 0.0323(7) Uani 1 1 d .
H21 H 0.5932 0.5136 0.0068 0.039 Uiso 1 1 calc R
C1 C 0.48901(16) 0.8372(4) 0.84436(12) 0.0406(8) Uani 1 1 d .
H1 H 0.4589 0.9160 0.8625 0.049 Uiso 1 1 calc R
C37 C 0.73180(15) 0.2363(4) 0.68857(11) 0.0345(7) Uani 1 1 d .
H37 H 0.7717 0.3050 0.6806 0.041 Uiso 1 1 calc R
C27 C 0.67537(15) 0.1222(4) 0.35897(11) 0.0368(7) Uani 1 1 d .
H27 H 0.6441 0.0402 0.3741 0.044 Uiso 1 1 calc R
C11 C 0.61221(16) 0.5827(4) 0.50841(11) 0.0388(7) Uani 1 1 d .
H11 H 0.6474 0.5216 0.4889 0.047 Uiso 1 1 calc R
C16 C 0.50751(14) 0.7578(4) 0.37757(11) 0.0347(7) Uani 1 1 d .
H16 H 0.4650 0.7897 0.3952 0.042 Uiso 1 1 calc R
C26 C 0.76309(16) 0.3469(4) 0.31121(12) 0.0403(8) Uani 1 1 d .
H26 H 0.7948 0.4252 0.2947 0.048 Uiso 1 1 calc R
C10 C 0.61097(17) 0.5701(4) 0.56773(12) 0.0426(8) Uani 1 1 d .
H10 H 0.6453 0.5012 0.5883 0.051 Uiso 1 1 calc R
C8 C 0.56036(16) 0.6563(4) 0.59825(11) 0.0364(7) Uani 1 1 d .
C42 C 0.62828(16) 0.1368(4) 0.81302(12) 0.0432(8) Uani 1 1 d .
H42 H 0.5828 0.0907 0.8197 0.052 Uiso 1 1 calc R
C18 C 0.51133(15) 0.7709(4) 0.31831(11) 0.0368(7) Uani 1 1 d .
H18 H 0.4709 0.8115 0.2962 0.044 Uiso 1 1 calc R
C20 C 0.56978(15) 0.6333(3) 0.08152(11) 0.0327(7) Uani 1 1 d .
C12 C 0.51164(15) 0.7672(4) 0.50655(11) 0.0375(7) Uani 1 1 d .
H12 H 0.4769 0.8347 0.4859 0.045 Uiso 1 1 calc R
C39 C 0.75784(15) 0.2724(4) 0.79464(12) 0.0382(7) Uani 1 1 d .
H39 H 0.8028 0.3202 0.7872 0.046 Uiso 1 1 calc R
C5 C 0.52915(16) 0.7204(4) 0.76181(11) 0.0390(7) Uani 1 1 d .
C40 C 0.73718(17) 0.2544(4) 0.85089(12) 0.0430(8) Uani 1 1 d .
H40 H 0.7681 0.2882 0.8827 0.052 Uiso 1 1 calc R
C25 C 0.67420(16) 0.1510(4) 0.30010(12) 0.0418(8) Uani 1 1 d .
H25 H 0.6407 0.0899 0.2759 0.050 Uiso 1 1 calc R
C9 C 0.51014(15) 0.7544(4) 0.56641(11) 0.0402(7) Uani 1 1 d .
H9 H 0.4744 0.8132 0.5861 0.048 Uiso 1 1 calc R
C2 C 0.53280(16) 0.7364(4) 0.87961(12) 0.0410(8) Uani 1 1 d .
H2 H 0.5330 0.7471 0.9206 0.049 Uiso 1 1 calc R
C4 C 0.57417(17) 0.6112(4) 0.79375(13) 0.0468(8) Uani 1 1 d .
H4 H 0.6031 0.5318 0.7747 0.056 Uiso 1 1 calc R
C7 C 0.56287(17) 0.6415(4) 0.66227(12) 0.0444(8) Uani 1 1 d .
H7 H 0.5953 0.5608 0.6794 0.053 Uiso 1 1 calc R
C6 C 0.52490(16) 0.7286(4) 0.69725(12) 0.0454(8) Uani 1 1 d .
H6 H 0.4910 0.8053 0.6799 0.054 Uiso 1 1 calc R
C3 C 0.57620(17) 0.6202(4) 0.85437(13) 0.0496(9) Uani 1 1 d .
H3 H 0.6067 0.5478 0.8774 0.060 Uiso 1 1 calc R
H2A H 0.7051(16) 0.271(4) 0.1943(13) 0.059(10) Uiso 1 1 d .
H1A H 0.5612(17) 0.744(4) 0.2139(15) 0.078(11) Uiso 1 1 d .

loop_
_atom_site_aniso_label
_atom_site_aniso_U_11
_atom_site_aniso_U_22
_atom_site_aniso_U_33
_atom_site_aniso_U_23
_atom_site_aniso_U_13
_atom_site_aniso_U_12
Cl2 0.0680(6) 0.0475(5) 0.0287(4) -0.0088(4) 0.0057(4) 0.0145(4)
Cl1 0.0795(6) 0.0528(5) 0.0285(4) 0.0003(4) -0.0072(4) 0.0258(5)
O2 0.0532(14) 0.0392(12) 0.0261(11) -0.0003(10) 0.0010(10) 0.0132(10)
O1 0.0571(14) 0.0416(13) 0.0225(10) -0.0042(10) 0.0028(10) 0.0150(11)
N2 0.0418(15) 0.0389(15) 0.0258(12) -0.0036(11) 0.0021(11) 0.0004(12)
N4 0.0343(15) 0.0526(16) 0.0284(13) -0.0003(12) -0.0015(11) -0.0032(12)
N3 0.0523(17) 0.0413(16) 0.0260(13) 0.0027(12) 0.0040(12) 0.0119(13)
N1 0.0543(17) 0.0417(16) 0.0294(14) -0.0020(12) 0.0020(12) -0.0063(13)
C14 0.0285(16) 0.0246(15) 0.0267(14) -0.0021(12) 0.0012(12) -0.0020(12)
C30 0.0319(16) 0.0247(15) 0.0252(14) 0.0000(12) 0.0040(12) 0.0064(13)
C35 0.0323(17) 0.0321(17) 0.0275(15) 0.0038(13) 0.0028(12) 0.0048(13)
C23 0.0323(17) 0.0276(16) 0.0272(15) 0.0028(13) 0.0028(12) -0.0030(13)
C36 0.0351(17) 0.0354(17) 0.0272(15) 0.0041(13) 0.0012(13) 0.0046(14)
C24 0.0356(17) 0.0336(16) 0.0170(13) 0.0011(12) 0.0019(12) -0.0023(13)
C38 0.0334(17) 0.0299(16) 0.0287(15) -0.0008(12) 0.0013(12) 0.0023(13)
C28 0.0453(19) 0.0312(17) 0.0276(15) 0.0012(12) 0.0037(13) 0.0031(14)
C13 0.0307(16) 0.0285(16) 0.0250(14) -0.0035(12) -0.0006(12) -0.0020(13)
C29 0.0338(16) 0.0265(16) 0.0257(14) 0.0000(12) 0.0044(12) 0.0078(13)
C32 0.0363(17) 0.0309(16) 0.0324(16) 0.0004(13) 0.0053(13) -0.0046(13)
C34 0.0400(18) 0.0336(17) 0.0300(15) -0.0054(13) -0.0018(13) 0.0006(14)
C19 0.0370(17) 0.0290(16) 0.0233(14) -0.0020(12) 0.0038(12) -0.0001(13)
C33 0.0371(18) 0.0371(18) 0.0301(16) 0.0056(13) 0.0039(13) -0.0050(14)
C17 0.0371(19) 0.051(2) 0.0288(16) -0.0057(14) 0.0077(14) 0.0074(15)
C22 0.0386(18) 0.0296(16) 0.0234(15) -0.0042(12) 0.0062(12) 0.0001(13)
C31 0.0395(18) 0.0357(17) 0.0274(15) 0.0008(13) -0.0029(13) -0.0023(14)
C41 0.056(2) 0.0367(18) 0.0266(16) 0.0003(13) 0.0053(14) 0.0026(16)
C15 0.0347(18) 0.0455(19) 0.0289(16) -0.0034(13) -0.0028(13) 0.0095(14)
C21 0.0445(18) 0.0360(17) 0.0163(13) -0.0016(12) 0.0001(12) -0.0041(14)
C1 0.049(2) 0.0379(18) 0.0347(17) -0.0039(14) 0.0052(15) -0.0081(15)
C37 0.0372(17) 0.0339(17) 0.0329(16) 0.0031(14) 0.0060(13) 0.0010(14)
C27 0.0404(19) 0.0432(18) 0.0274(16) -0.0017(14) 0.0065(13) -0.0029(15)
C11 0.049(2) 0.0370(18) 0.0302(16) -0.0006(13) 0.0006(14) 0.0097(15)
C16 0.0302(16) 0.0451(19) 0.0288(15) -0.0039(14) 0.0027(12) 0.0052(14)
C26 0.057(2) 0.0314(18) 0.0336(17) 0.0074(14) 0.0082(15) 0.0036(15)
C10 0.057(2) 0.0402(19) 0.0299(17) 0.0009(14) -0.0032(15) 0.0101(16)
C8 0.0442(19) 0.0387(18) 0.0256(15) 0.0028(13) -0.0030(14) -0.0107(15)
C42 0.0370(19) 0.059(2) 0.0343(18) 0.0016(15) 0.0055(14) -0.0042(16)
C18 0.0372(18) 0.0475(19) 0.0254(15) -0.0022(14) -0.0012(13) 0.0076(15)
C20 0.0419(18) 0.0316(17) 0.0242(15) 0.0025(12) -0.0002(13) -0.0001(14)
C12 0.0359(18) 0.0498(19) 0.0268(15) -0.0035(14) 0.0016(13) 0.0029(15)
C39 0.0385(18) 0.0385(18) 0.0373(17) -0.0014(14) -0.0018(13) -0.0058(14)
C5 0.050(2) 0.0425(19) 0.0244(15) 0.0004(14) 0.0021(14) -0.0122(16)
C40 0.059(2) 0.0401(19) 0.0287(16) -0.0062(14) -0.0114(15) -0.0038(16)
C25 0.0414(19) 0.053(2) 0.0311(17) -0.0067(15) 0.0034(14) 0.0029(16)
C9 0.0334(18) 0.055(2) 0.0334(16) -0.0110(15) 0.0093(13) 0.0022(15)
C2 0.055(2) 0.0437(19) 0.0244(15) -0.0022(14) 0.0024(14) -0.0120(17)
C4 0.051(2) 0.049(2) 0.0417(19) -0.0104(16) 0.0114(16) 0.0008(17)
C7 0.054(2) 0.0413(19) 0.0375(18) -0.0017(15) 0.0017(16) -0.0051(16)
C6 0.049(2) 0.047(2) 0.0393(17) -0.0029(16) 0.0010(15) -0.0014(17)
C3 0.054(2) 0.055(2) 0.0393(19) 0.0070(16) -0.0011(16) 0.0007(18)

loop_
_atom_type_symbol
_atom_type_description
_atom_type_scat_dispersion_real
_atom_type_scat_dispersion_imag
_atom_type_scat_source
C C 0.0033 0.0016 'International Tables Vol C Tables 4.2.6.8 and 6.1.1.4'
H H 0.0000 0.0000 'International Tables Vol C Tables 4.2.6.8 and 6.1.1.4'
Cl Cl 0.1484 0.1585 'International Tables Vol C Tables 4.2.6.8 and 6.1.1.4'
N N 0.0061 0.0033 'International Tables Vol C Tables 4.2.6.8 and 6.1.1.4'
O O 0.0106 0.0060 'International Tables Vol C Tables 4.2.6.8 and 6.1.1.4'

loop_
_geom_angle_atom_site_label_1
_geom_angle_atom_site_label_2
_geom_angle_atom_site_label_3
_geom_angle
C23 O2 H2A 110(2)
C19 O1 H1A 113(2)
C17 N2 C18 116.6(2)
C42 N4 C38 117.7(2)
C26 N3 C25 116.1(2)
C1 N1 C5 116.9(3)
C15 C14 C13 122.1(2)
C16 C14 C13 122.1(2)
C16 C14 C15 115.8(2)
C32 C30 C29 122.2(2)
C31 C30 C29 120.8(2)
C31 C30 C32 117.0(2)
C34 C35 C36 124.4(3)
C33 C35 C36 118.2(3)
C33 C35 C34 117.4(2)
O2 C23 C24 122.7(2)
O2 C23 C22 118.9(2)
C22 C23 C24 118.4(2)
C35 C36 H36 115.7
C37 C36 C35 128.6(3)
C37 C36 H36 115.7
C23 C24 H24 119.1
C19 C24 C23 121.9(2)
C19 C24 H24 119.1
N4 C38 C37 117.2(2)
N4 C38 C39 122.0(2)
C39 C38 C37 120.8(3)
C29 C28 H28 120.0
C26 C28 H28 120.0
C26 C28 C29 119.9(3)
C11 C13 C14 121.7(2)
C11 C13 C12 117.0(2)
C12 C13 C14 121.3(2)
C28 C29 C30 122.7(2)
C28 C29 C27 115.6(2)
C27 C29 C30 121.6(2)
C30 C32 H32 119.2
C34 C32 C30 121.5(3)
C34 C32 H32 119.2
C35 C34 H34 119.5
C32 C34 C35 121.0(3)
C32 C34 H34 119.5
O1 C19 C24 123.4(2)
O1 C19 C20 118.2(2)
C24 C19 C20 118.4(2)
C35 C33 H33 119.4
C31 C33 C35 121.3(3)
C31 C33 H33 119.4
N2 C17 H17 117.9
N2 C17 C15 124.2(3)
C15 C17 H17 117.9
C23 C22 Cl2 119.5(2)
C21 C22 Cl2 119.61(19)
C21 C22 C23 120.8(2)
C30 C31 H31 119.2
C33 C31 C30 121.6(3)
C33 C31 H31 119.2
C42 C41 H41 120.7
C40 C41 H41 120.7
C40 C41 C42 118.5(3)
C14 C15 H15 120.2
C17 C15 C14 119.7(3)
C17 C15 H15 120.2
C22 C21 H21 119.9
C22 C21 C20 120.2(2)
C20 C21 H21 119.9
N1 C1 H1 117.8
N1 C1 C2 124.4(3)
C2 C1 H1 117.8
C36 C37 C38 123.0(3)
C36 C37 H37 118.5
C38 C37 H37 118.5
C29 C27 H27 119.6
C25 C27 C29 120.7(3)
C25 C27 H27 119.6
C13 C11 H11 119.1
C10 C11 C13 121.9(3)
C10 C11 H11 119.1
C14 C16 H16 119.6
C18 C16 C14 120.7(3)
C18 C16 H16 119.6
N3 C26 C28 124.2(3)
N3 C26 H26 117.9
C28 C26 H26 117.9
C11 C10 H10 119.4
C11 C10 C8 121.2(3)
C8 C10 H10 119.4
C10 C8 C9 117.7(2)
C10 C8 C7 118.8(3)
C9 C8 C7 123.6(3)
N4 C42 C41 123.5(3)
N4 C42 H42 118.3
C41 C42 H42 118.3
N2 C18 C16 123.0(3)
N2 C18 H18 118.5
C16 C18 H18 118.5
C19 C20 Cl1 119.4(2)
C21 C20 Cl1 120.2(2)
C21 C20 C19 120.4(2)
C13 C12 H12 119.4
C9 C12 C13 121.3(3)
C9 C12 H12 119.4
C38 C39 H39 120.5
C40 C39 C38 119.0(3)
C40 C39 H39 120.5
N1 C5 C4 122.8(3)
N1 C5 C6 113.3(3)
C4 C5 C6 123.9(3)
C41 C40 C39 119.3(3)
C41 C40 H40 120.4
C39 C40 H40 120.4
N3 C25 C27 123.4(3)
N3 C25 H25 118.3
C27 C25 H25 118.3
C8 C9 H9 119.5
C12 C9 C8 121.0(3)
C12 C9 H9 119.5
C1 C2 H2 120.6
C3 C2 C1 118.8(3)
C3 C2 H2 120.6
C5 C4 H4 120.5
C5 C4 C3 118.9(3)
C3 C4 H4 120.5
C8 C7 H7 117.0
C6 C7 C8 126.1(3)
C6 C7 H7 117.0
C5 C6 H6 116.7
C7 C6 C5 126.6(3)
C7 C6 H6 116.7
C2 C3 C4 118.1(3)
C2 C3 H3 120.9
C4 C3 H3 120.9

loop_
_geom_bond_atom_site_label_1
_geom_bond_atom_site_label_2
_geom_bond_distance
Cl2 C22 1.750(3)
Cl1 C20 1.745(3)
O2 C23 1.360(3)
O2 H2A 0.87(3)
O1 C19 1.349(3)
O1 H1A 0.96(3)
N2 C17 1.336(3)
N2 C18 1.348(3)
N4 C38 1.356(3)
N4 C42 1.339(3)
N3 C26 1.339(4)
N3 C25 1.343(4)
N1 C1 1.333(3)
N1 C5 1.339(4)
C14 C13 1.482(3)
C14 C15 1.404(3)
C14 C16 1.400(3)
C30 C29 1.485(3)
C30 C32 1.401(4)
C30 C31 1.397(4)
C35 C36 1.465(3)
C35 C34 1.405(4)
C35 C33 1.394(4)
C23 C24 1.391(3)
C23 C22 1.388(3)
C36 H36 0.9500
C36 C37 1.327(4)
C24 H24 0.9500
C24 C19 1.390(4)
C38 C37 1.471(3)
C38 C39 1.390(4)
C28 H28 0.9500
C28 C29 1.395(4)
C28 C26 1.379(4)
C13 C11 1.396(4)
C13 C12 1.397(4)
C29 C27 1.399(4)
C32 H32 0.9500
C32 C34 1.380(3)
C34 H34 0.9500
C19 C20 1.398(3)
C33 H33 0.9500
C33 C31 1.382(3)
C17 H17 0.9500
C17 C15 1.379(4)
C22 C21 1.382(4)
C31 H31 0.9500
C41 H41 0.9500
C41 C42 1.381(4)
C41 C40 1.380(4)
C15 H15 0.9500
C21 H21 0.9500
C21 C20 1.383(4)
C1 H1 0.9500
C1 C2 1.376(4)
C37 H37 0.9500
C27 H27 0.9500
C27 C25 1.376(4)
C11 H11 0.9500
C11 C10 1.374(4)
C16 H16 0.9500
C16 C18 1.377(3)
C26 H26 0.9500
C10 H10 0.9500
C10 C8 1.390(4)
C8 C9 1.397(4)
C8 C7 1.480(4)
C42 H42 0.9500
C18 H18 0.9500
C12 H12 0.9500
C12 C9 1.387(4)
C39 H39 0.9500
C39 C40 1.382(4)
C5 C4 1.388(4)
C5 C6 1.489(4)
C40 H40 0.9500
C25 H25 0.9500
C9 H9 0.9500
C2 H2 0.9500
C2 C3 1.374(4)
C4 H4 0.9500
C4 C3 1.399(4)
C7 H7 0.9500
C7 C6 1.300(4)
C6 H6 0.9500
C3 H3 0.9500

loop_
_geom_hbond_atom_site_label_D
_geom_hbond_atom_site_label_H
_geom_hbond_atom_site_label_A
_geom_hbond_distance_DH
_geom_hbond_distance_HA
_geom_hbond_distance_DA
_geom_hbond_angle_DHA
_geom_hbond_site_symmetry_A
C18 H18 N4 0.95 2.52 3.448(4) 166.5 3_666
O2 H2A N3 0.87(3) 1.87(3) 2.733(3) 170(3) .
O1 H1A N2 0.96(3) 1.77(3) 2.722(3) 173(3) .

loop_
_geom_torsion_atom_site_label_1
_geom_torsion_atom_site_label_2
_geom_torsion_atom_site_label_3
_geom_torsion_atom_site_label_4
_geom_torsion
Cl2 C22 C21 C20 -178.9(2)
O2 C23 C24 C19 179.4(2)
O2 C23 C22 Cl2 -0.5(4)
O2 C23 C22 C21 179.7(2)
O1 C19 C20 Cl1 -1.2(4)
O1 C19 C20 C21 178.5(2)
N2 C17 C15 C14 1.4(5)
N4 C38 C37 C36 -12.7(4)
N4 C38 C39 C40 -0.4(4)
N1 C1 C2 C3 -0.7(5)
N1 C5 C4 C3 -1.7(5)
N1 C5 C6 C7 176.7(3)
C14 C13 C11 C10 179.0(3)
C14 C13 C12 C9 -179.2(3)
C14 C16 C18 N2 -0.2(4)
C30 C29 C27 C25 176.6(3)
C30 C32 C34 C35 0.1(4)
C35 C36 C37 C38 179.2(3)
C35 C33 C31 C30 -0.5(4)
C23 C24 C19 O1 -177.8(2)
C23 C24 C19 C20 0.9(4)
C23 C22 C21 C20 0.8(4)
C36 C35 C34 C32 -174.3(3)
C36 C35 C33 C31 174.6(3)
C24 C23 C22 Cl2 179.6(2)
C24 C23 C22 C21 -0.2(4)
C24 C19 C20 Cl1 -180.0(2)
C24 C19 C20 C21 -0.3(4)
C38 N4 C42 C41 -1.5(4)
C38 C39 C40 C41 -0.9(4)
C28 C29 C27 C25 -0.5(4)
C13 C14 C15 C17 179.5(3)
C13 C14 C16 C18 179.9(3)
C13 C11 C10 C8 0.3(5)
C13 C12 C9 C8 0.0(4)
C29 C30 C32 C34 174.3(2)
C29 C30 C31 C33 -174.1(2)
C29 C28 C26 N3 1.6(4)
C29 C27 C25 N3 1.9(4)
C32 C30 C29 C28 -0.5(4)
C32 C30 C29 C27 -177.4(3)
C32 C30 C31 C33 4.0(4)
C34 C35 C36 C37 -6.6(5)
C34 C35 C33 C31 -3.2(4)
C33 C35 C36 C37 175.8(3)
C33 C35 C34 C32 3.4(4)
C17 N2 C18 C16 -0.4(4)
C22 C23 C24 C19 -0.7(4)
C22 C21 C20 Cl1 179.1(2)
C22 C21 C20 C19 -0.6(4)
C31 C30 C29 C28 177.4(2)
C31 C30 C29 C27 0.5(4)
C31 C30 C32 C34 -3.7(4)
C15 C14 C13 C11 -18.9(4)
C15 C14 C13 C12 161.4(3)
C15 C14 C16 C18 1.3(4)
C1 N1 C5 C4 1.6(4)
C1 N1 C5 C6 -177.2(2)
C1 C2 C3 C4 0.6(4)
C37 C38 C39 C40 -179.9(3)
C11 C13 C12 C9 1.2(4)
C11 C10 C8 C9 0.9(4)
C11 C10 C8 C7 -178.4(3)
C16 C14 C13 C11 162.5(3)
C16 C14 C13 C12 -17.2(4)
C16 C14 C15 C17 -1.8(4)
C26 N3 C25 C27 -1.5(4)
C26 C28 C29 C30 -178.2(2)
C26 C28 C29 C27 -1.1(4)
C10 C8 C9 C12 -1.0(4)
C10 C8 C7 C6 171.6(3)
C8 C7 C6 C5 -177.1(3)
C42 N4 C38 C37 -178.9(3)
C42 N4 C38 C39 1.6(4)
C42 C41 C40 C39 1.0(4)
C18 N2 C17 C15 -0.3(4)
C12 C13 C11 C10 -1.4(4)
C39 C38 C37 C36 166.9(3)
C5 N1 C1 C2 -0.4(4)
C5 C4 C3 C2 0.5(5)
C40 C41 C42 N4 0.2(5)
C25 N3 C26 C28 -0.3(4)
C9 C8 C7 C6 -7.6(5)
C4 C5 C6 C7 -2.1(5)
C7 C8 C9 C12 178.2(3)
C6 C5 C4 C3 177.0(3)
